data_2228417
loop_
_publ_author_name
'Flores-Alamo, Marcos'
'Romero-Quiroz, Mar\'ia del Carmen'
'Morgado, Jorge'

_publ_section_title
;
 <i>N</i>-Crotylphthalimide
;
_journal_coeditor_code IS2623
_journal_issue 12
_journal_name_full 'Acta Crystallographica Section E'
_journal_page_first o3209
_journal_paper_doi 10.1107/S1600536810046039
_journal_volume 66
_journal_year 2010
_chemical_formula_iupac 'C12 H11 N1 O2'
_chemical_formula_moiety 'C12 H11 N1 O2'
_chemical_formula_sum 'C12 H11 N O2'
_chemical_formula_weight 201.22
_chemical_name_common
;
<i>N</i>-Crotylphthalimide
;
_chemical_name_systematic
;
2-[(<i>E</i>)-but-2-en-1-yl]isoindoline-1,3-dione
;
_space_group_crystal_system monoclinic
_space_group_IT_number 14
_space_group_name_Hall '-P 2ybc'
_space_group_name_H-M_alt 'P 1 21/c 1'
_symmetry_space_group_name_Hall '-P 2ybc'
_symmetry_space_group_name_H-M 'P 1 21/c 1'
_atom_sites_solution_hydrogens geom
_atom_sites_solution_primary direct
_atom_sites_solution_secondary difmap
_audit_conform_dict_name cif_core.dic
_audit_conform_dict_version 2.4
_audit_creation_method 'WinGX routine CIF_UPDATE'
_cell_angle_alpha 90
_cell_angle_beta 110.431(4)
_cell_angle_gamma 90
_cell_formula_units_Z 4
_cell_length_a 8.1880(4)
_cell_length_b 12.0830(5)
_cell_length_c 10.8080(5)
_cell_measurement_reflns_used 4695
_cell_measurement_temperature 123(2)
_cell_measurement_theta_max 25.9992
_cell_measurement_theta_min 3.844
_cell_volume 1002.03(8)
_computing_cell_refinement
;
CrysAlis RED (Oxford Diffraction 2009)
;
_computing_data_collection
;
CrysAlis CCD (Oxford Diffraction (2009)
;
_computing_data_reduction
;
CrysAlis RED (Oxford Diffraction 2009)
;
_computing_molecular_graphics 'ORTEP-3 (Farrugia, 1997)'
_computing_publication_material 'WinGX (Farrugia, 1999)'
_computing_structure_refinement 'SHELXL97 (Sheldrick, 2008)'
_computing_structure_solution 'SHELXS97 (Sheldrick, 2008)'
_diffrn_ambient_temperature 123(2)
_diffrn_detector_area_resol_mean 10.4685
_diffrn_measured_fraction_theta_full 0.991
_diffrn_measured_fraction_theta_max 0.991
_diffrn_measurement_device_type
;
Oxford Diffraction Gemini Atlas CCD
;
_diffrn_measurement_method \w
_diffrn_radiation_monochromator graphite
_diffrn_radiation_type MoK\a
_diffrn_radiation_wavelength 0.71073
_diffrn_reflns_av_R_equivalents 0.016
_diffrn_reflns_limit_h_max 10
_diffrn_reflns_limit_h_min -10
_diffrn_reflns_limit_k_max 13
_diffrn_reflns_limit_k_min -14
_diffrn_reflns_limit_l_max 10
_diffrn_reflns_limit_l_min -13
_diffrn_reflns_number 7022
_diffrn_reflns_theta_full 26.07
_diffrn_reflns_theta_max 26.07
_diffrn_reflns_theta_min 3.93
_exptl_absorpt_coefficient_mu 0.092
_exptl_absorpt_correction_T_max 0.983
_exptl_absorpt_correction_T_min 0.973
_exptl_absorpt_correction_type analytical
_exptl_absorpt_process_details
;
(CrysAlis RED; Oxford Diffraction, 2009)
;
_exptl_crystal_colour colorless
_exptl_crystal_density_diffrn 1.334
_exptl_crystal_density_method 'not measured'
_exptl_crystal_description block
_exptl_crystal_F_000 424
_exptl_crystal_size_max 0.36
_exptl_crystal_size_mid 0.32
_exptl_crystal_size_min 0.2
_refine_diff_density_max 0.195
_refine_diff_density_min -0.194
_refine_ls_extinction_method none
_refine_ls_goodness_of_fit_ref 1.059
_refine_ls_hydrogen_treatment constr
_refine_ls_matrix_type full
_refine_ls_number_parameters 137
_refine_ls_number_reflns 1959
_refine_ls_number_restraints 0
_refine_ls_restrained_S_all 1.059
_refine_ls_R_factor_all 0.0377
_refine_ls_R_factor_gt 0.0315
_refine_ls_shift/su_max 0
_refine_ls_shift/su_mean 0
_refine_ls_structure_factor_coef Fsqd
_refine_ls_weighting_details 'calc w=1/[\s^2^(Fo^2^)+(0.0389P)^2^+0.2040P] where P=(Fo^2^+2Fc^2^)/3'
_refine_ls_weighting_scheme calc
_refine_ls_wR_factor_gt 0.0771
_refine_ls_wR_factor_ref 0.0796
_reflns_number_gt 1669
_reflns_number_total 1959
_reflns_threshold_expression I>2\s(I)
_cod_data_source_file is2623.cif
_cod_data_source_block I
_cod_original_formula_sum 'C12 H11 N1 O2'
_cod_database_code 2228417
_cod_database_fobs_code 2228417

loop_
_space_group_symop_operation_xyz
'x, y, z'
'-x, y+1/2, -z+1/2'
'-x, -y, -z'
'x, -y-1/2, z-1/2'

loop_
_atom_site_type_symbol
_atom_site_label
_atom_site_fract_x
_atom_site_fract_y
_atom_site_fract_z
_atom_site_U_iso_or_equiv
_atom_site_adp_type
_atom_site_calc_flag
_atom_site_refinement_flags
_atom_site_occupancy
_atom_site_disorder_assembly
_atom_site_disorder_group
O O1 0.32549(11) 0.11878(7) 0.22557(8) 0.0293(2) Uani d . 1 . .
O O2 -0.00316(11) 0.09982(7) -0.21251(8) 0.0299(2) Uani d . 1 . .
N N1 0.13954(11) 0.13240(7) 0.00921(9) 0.0201(2) Uani d . 1 . .
C C3 0.21517(14) -0.02776(9) -0.07262(11) 0.0200(2) Uani d . 1 . .
C C1 0.26809(13) 0.08188(9) 0.11487(10) 0.0202(2) Uani d . 1 . .
C C8 0.31372(14) -0.02229(9) 0.06096(11) 0.0200(2) Uani d . 1 . .
C C7 0.43062(14) -0.10496(10) 0.12205(12) 0.0260(3) Uani d . 1 . .
H H7 0.4963 -0.1017 0.2116 0.031 Uiso calc R 1 . .
C C11 0.19618(14) 0.42523(9) 0.04805(11) 0.0237(3) Uani d . 1 . .
H H11 0.175 0.4284 0.1271 0.028 Uiso calc R 1 . .
C C2 0.10193(14) 0.07222(9) -0.10729(10) 0.0204(2) Uani d . 1 . .
C C12 0.27941(15) 0.52388(9) 0.01158(12) 0.0276(3) Uani d . 1 . .
H H12A 0.303 0.5085 -0.0677 0.041 Uiso calc R 1 . .
H H12B 0.3866 0.5405 0.0819 0.041 Uiso calc R 1 . .
H H12C 0.2022 0.5862 -0.0029 0.041 Uiso calc R 1 . .
C C4 0.23032(15) -0.11498(9) -0.15043(12) 0.0259(3) Uani d . 1 . .
H H4 0.1643 -0.1181 -0.24 0.031 Uiso calc R 1 . .
C C9 0.05901(14) 0.23939(9) 0.01554(11) 0.0229(3) Uani d . 1 . .
H H9A 0.0605 0.2512 0.1047 0.027 Uiso calc R 1 . .
H H9B -0.0617 0.2379 -0.0429 0.027 Uiso calc R 1 . .
C C6 0.44640(15) -0.19339(10) 0.04444(13) 0.0307(3) Uani d . 1 . .
H H6 0.5239 -0.2503 0.0829 0.037 Uiso calc R 1 . .
C C5 0.34873(16) -0.19817(10) -0.08913(13) 0.0307(3) Uani d . 1 . .
H H5 0.3625 -0.258 -0.1387 0.037 Uiso calc R 1 . .
C C10 0.15001(14) 0.33373(9) -0.02266(11) 0.0217(3) Uani d . 1 . .
H H10 0.1753 0.3277 -0.0999 0.026 Uiso calc R 1 . .

loop_
_atom_site_aniso_label
_atom_site_aniso_U_11
_atom_site_aniso_U_22
_atom_site_aniso_U_33
_atom_site_aniso_U_12
_atom_site_aniso_U_13
_atom_site_aniso_U_23
O1 0.0324(5) 0.0331(5) 0.0201(4) -0.0027(4) 0.0062(4) -0.0045(3)
O2 0.0310(5) 0.0331(5) 0.0208(4) 0.0034(4) 0.0031(4) 0.0009(3)
N1 0.0217(5) 0.0184(5) 0.0202(5) 0.0006(4) 0.0073(4) -0.0009(4)
C3 0.0203(5) 0.0184(5) 0.0235(6) -0.0041(4) 0.0106(4) 0.0005(4)
C1 0.0197(5) 0.0218(6) 0.0201(6) -0.0037(4) 0.0081(5) 0.0013(4)
C8 0.0188(5) 0.0194(6) 0.0239(6) -0.0039(4) 0.0099(4) 0.0015(4)
C7 0.0210(6) 0.0256(6) 0.0312(6) -0.0014(5) 0.0088(5) 0.0071(5)
C11 0.0219(6) 0.0254(6) 0.0243(6) 0.0029(5) 0.0084(5) 0.0019(5)
C2 0.0199(5) 0.0215(6) 0.0204(6) -0.0036(4) 0.0079(5) 0.0001(4)
C12 0.0249(6) 0.0228(6) 0.0335(7) 0.0003(5) 0.0083(5) 0.0007(5)
C4 0.0304(6) 0.0220(6) 0.0293(6) -0.0064(5) 0.0154(5) -0.0039(5)
C9 0.0228(6) 0.0199(6) 0.0278(6) 0.0023(4) 0.0112(5) -0.0013(4)
C6 0.0254(6) 0.0206(6) 0.0503(8) 0.0025(5) 0.0185(6) 0.0080(5)
C5 0.0360(7) 0.0181(6) 0.0470(8) -0.0027(5) 0.0259(6) -0.0035(5)
C10 0.0202(5) 0.0219(6) 0.0242(6) 0.0033(4) 0.0093(5) 0.0021(4)

loop_
_atom_type_symbol
_atom_type_description
_atom_type_scat_dispersion_real
_atom_type_scat_dispersion_imag
_atom_type_scat_source
C C 0.0033 0.0016 'International Tables Vol C Tables 4.2.6.8 and 6.1.1.4'
H H 0 0 'International Tables Vol C Tables 4.2.6.8 and 6.1.1.4'
N N 0.0061 0.0033 'International Tables Vol C Tables 4.2.6.8 and 6.1.1.4'
O O 0.0106 0.006 'International Tables Vol C Tables 4.2.6.8 and 6.1.1.4'

loop_
_exptl_crystal_face_index_h
_exptl_crystal_face_index_k
_exptl_crystal_face_index_l
_exptl_crystal_face_perp_dist
11 -2 -3 0.1507
-1 15 8 0.1135
1 -15 -8 0.2091
-11 2 3 0.1507
-1 -9 12 0.1016
1 9 -12 0.1016

loop_
_geom_angle_atom_site_label_1
_geom_angle_atom_site_label_2
_geom_angle_atom_site_label_3
_geom_angle_site_symmetry_1
_geom_angle_site_symmetry_3
_geom_angle
_geom_angle_publ_flag
C2 N1 C1 . . 112.17(9) ?
C2 N1 C9 . . 122.86(9) ?
C1 N1 C9 . . 124.88(9) ?
C4 C3 C8 . . 121.78(10) ?
C4 C3 C2 . . 130.28(10) ?
C8 C3 C2 . . 107.94(9) ?
O1 C1 N1 . . 124.83(10) ?
O1 C1 C8 . . 129.49(10) ?
N1 C1 C8 . . 105.68(9) ?
C7 C8 C3 . . 121.13(10) ?
C7 C8 C1 . . 130.62(10) ?
C3 C8 C1 . . 108.25(9) ?
C8 C7 C6 . . 117.49(11) ?
C8 C7 H7 . . 121.3 ?
C6 C7 H7 . . 121.3 ?
C10 C11 C12 . . 125.45(11) ?
C10 C11 H11 . . 117.3 ?
C12 C11 H11 . . 117.3 ?
O2 C2 N1 . . 124.52(10) ?
O2 C2 C3 . . 129.55(10) ?
N1 C2 C3 . . 105.93(9) ?
C11 C12 H12A . . 109.5 ?
C11 C12 H12B . . 109.5 ?
H12A C12 H12B . . 109.5 ?
C11 C12 H12C . . 109.5 ?
H12A C12 H12C . . 109.5 ?
H12B C12 H12C . . 109.5 ?
C3 C4 C5 . . 117.17(11) ?
C3 C4 H4 . . 121.4 ?
C5 C4 H4 . . 121.4 ?
N1 C9 C10 . . 112.59(9) ?
N1 C9 H9A . . 109.1 ?
C10 C9 H9A . . 109.1 ?
N1 C9 H9B . . 109.1 ?
C10 C9 H9B . . 109.1 ?
H9A C9 H9B . . 107.8 ?
C5 C6 C7 . . 121.23(11) ?
C5 C6 H6 . . 119.4 ?
C7 C6 H6 . . 119.4 ?
C6 C5 C4 . . 121.20(11) ?
C6 C5 H5 . . 119.4 ?
C4 C5 H5 . . 119.4 ?
C11 C10 C9 . . 123.16(10) ?
C11 C10 H10 . . 118.4 ?
C9 C10 H10 . . 118.4 ?

loop_
_geom_bond_atom_site_label_1
_geom_bond_atom_site_label_2
_geom_bond_site_symmetry_2
_geom_bond_distance
_geom_bond_publ_flag
O1 C1 . 1.2076(13) ?
O2 C2 . 1.2091(13) ?
N1 C2 . 1.3923(14) ?
N1 C1 . 1.3948(14) ?
N1 C9 . 1.4637(14) ?
C3 C4 . 1.3807(15) ?
C3 C8 . 1.3880(16) ?
C3 C2 . 1.4888(15) ?
C1 C8 . 1.4885(15) ?
C8 C7 . 1.3815(16) ?
C7 C6 . 1.3920(17) ?
C7 H7 . 0.93 ?
C11 C10 . 1.3220(16) ?
C11 C12 . 1.4926(16) ?
C11 H11 . 0.93 ?
C12 H12A . 0.96 ?
C12 H12B . 0.96 ?
C12 H12C . 0.96 ?
C4 C5 . 1.3931(17) ?
C4 H4 . 0.93 ?
C9 C10 . 1.4966(15) ?
C9 H9A . 0.97 ?
C9 H9B . 0.97 ?
C6 C5 . 1.3860(18) ?
C6 H6 . 0.93 ?
C5 H5 . 0.93 ?
C10 H10 . 0.93 ?

loop_
_geom_torsion_atom_site_label_1
_geom_torsion_atom_site_label_2
_geom_torsion_atom_site_label_3
_geom_torsion_atom_site_label_4
_geom_torsion_site_symmetry_1
_geom_torsion_site_symmetry_2
_geom_torsion_site_symmetry_3
_geom_torsion_site_symmetry_4
_geom_torsion
_geom_torsion_publ_flag
C2 N1 C1 O1 . . . . 178.65(10) ?
C9 N1 C1 O1 . . . . 2.11(17) ?
C2 N1 C1 C8 . . . . -1.51(12) ?
C9 N1 C1 C8 . . . . -178.05(9) ?
C4 C3 C8 C7 . . . . -0.57(16) ?
C2 C3 C8 C7 . . . . 179.40(9) ?
C4 C3 C8 C1 . . . . 179.26(10) ?
C2 C3 C8 C1 . . . . -0.77(11) ?
O1 C1 C8 C7 . . . . 1.02(19) ?
N1 C1 C8 C7 . . . . -178.81(11) ?
O1 C1 C8 C3 . . . . -178.78(11) ?
N1 C1 C8 C3 . . . . 1.39(11) ?
C3 C8 C7 C6 . . . . 0.37(16) ?
C1 C8 C7 C6 . . . . -179.42(10) ?
C1 N1 C2 O2 . . . . -179.01(10) ?
C9 N1 C2 O2 . . . . -2.39(16) ?
C1 N1 C2 C3 . . . . 1.06(12) ?
C9 N1 C2 C3 . . . . 177.68(9) ?
C4 C3 C2 O2 . . . . -0.1(2) ?
C8 C3 C2 O2 . . . . 179.95(11) ?
C4 C3 C2 N1 . . . . 179.84(11) ?
C8 C3 C2 N1 . . . . -0.13(11) ?
C8 C3 C4 C5 . . . . 0.25(16) ?
C2 C3 C4 C5 . . . . -179.71(10) ?
C2 N1 C9 C10 . . . . -83.65(12) ?
C1 N1 C9 C10 . . . . 92.53(12) ?
C8 C7 C6 C5 . . . . 0.12(17) ?
C7 C6 C5 C4 . . . . -0.43(17) ?
C3 C4 C5 C6 . . . . 0.24(16) ?
C12 C11 C10 C9 . . . . -176.94(10) ?
N1 C9 C10 C11 . . . . -131.59(11) ?
